data_7244418
loop_
_publ_author_name
'Putta, Anjaneyulu'
'Gairhe, Shankar'
'Feng, Yao'
'Sun, Haoran'

_publ_section_title
;
 Stereo-electronic effect of the perfluoropropyl group on the solid-state
 molecular packing of isomeric dibenzo[a,c]phenazine derivatives
;
_journal_name_full CrystEngComm
_journal_paper_doi 10.1039/D2CE00019A
_journal_year 2022
_chemical_formula_moiety 'C20 H10 Br2 N2'
_chemical_formula_sum 'C20 H10 Br2 N2'
_chemical_formula_weight 438.12
_chemical_name_common 10,13-DiBromo-dibenzo[a,c]phenazine
_chemical_name_systematic 10,13-DiBromo-dibenzo[a,c]phenazine
_space_group_crystal_system orthorhombic
_space_group_IT_number 19
_space_group_name_Hall 'P 2ac 2ab'
_space_group_name_H-M_alt 'P 21 21 21'
_atom_sites_solution_hydrogens geom
_audit_creation_method SHELXL-2018/3
_audit_update_record
;
2021-01-01 deposited with the CCDC.	2022-02-16 downloaded from the CCDC.
;
_cell_angle_alpha 90
_cell_angle_beta 90
_cell_angle_gamma 90
_cell_formula_units_Z 4
_cell_length_a 4.2682(2)
_cell_length_b 18.1897(10)
_cell_length_c 19.6942(12)
_cell_measurement_reflns_used 5852
_cell_measurement_temperature 100(2)
_cell_measurement_theta_max 31.32
_cell_measurement_theta_min 2.35
_cell_volume 1529.00(14)
_computing_cell_refinement 'Bruker SAINT'
_computing_data_collection 'Bruker APEX3'
_computing_data_reduction 'Bruker SAINT'
_computing_molecular_graphics 'Bruker SHELXTL'
_computing_publication_material 'Bruker SHELXTL'
_computing_structure_refinement 'SHELXL-2018/3 (Sheldrick, 2018)'
_computing_structure_solution 'SHELXT 2014/5 (Sheldrick, 2014)'
_diffrn_ambient_temperature 100(2)
_diffrn_measured_fraction_theta_full 0.998
_diffrn_measured_fraction_theta_max 0.998
_diffrn_measurement_device_type 'Bruker APEX-II CCD'
_diffrn_measurement_method '\f and \w scans'
_diffrn_radiation_type MoK\a
_diffrn_radiation_wavelength 0.71073
_diffrn_reflns_av_R_equivalents 0.0652
_diffrn_reflns_av_unetI/netI 0.0982
_diffrn_reflns_Laue_measured_fraction_full 0.998
_diffrn_reflns_Laue_measured_fraction_max 0.998
_diffrn_reflns_limit_h_max 3
_diffrn_reflns_limit_h_min -7
_diffrn_reflns_limit_k_max 31
_diffrn_reflns_limit_k_min -19
_diffrn_reflns_limit_l_max 33
_diffrn_reflns_limit_l_min -33
_diffrn_reflns_number 26358
_diffrn_reflns_point_group_measured_fraction_full 0.997
_diffrn_reflns_point_group_measured_fraction_max 0.997
_diffrn_reflns_theta_full 25.242
_diffrn_reflns_theta_max 37.808
_diffrn_reflns_theta_min 2.068
_exptl_absorpt_coefficient_mu 5.304
_exptl_absorpt_correction_type multi-scan
_exptl_absorpt_process_details SADABS
_exptl_crystal_colour Yellow
_exptl_crystal_density_diffrn 1.903
_exptl_crystal_description Needle
_exptl_crystal_F_000 856
_exptl_crystal_size_max 0.38
_exptl_crystal_size_mid 0.15
_exptl_crystal_size_min 0.09
_exptl_transmission_factor_max 0.62
_exptl_transmission_factor_min 0.12
_refine_diff_density_max 0.611
_refine_diff_density_min -0.784
_refine_diff_density_rms 0.145
_refine_ls_abs_structure_details
;
 Flack x determined using 1647 quotients [(I+)-(I-)]/[(I+)+(I-)]
 (Parsons, Flack and Wagner, Acta Cryst. B69 (2013) 249-259).
;
_refine_ls_abs_structure_Flack 0.000(8)
_refine_ls_extinction_method none
_refine_ls_goodness_of_fit_ref 0.924
_refine_ls_hydrogen_treatment constr
_refine_ls_matrix_type full
_refine_ls_number_parameters 217
_refine_ls_number_reflns 8214
_refine_ls_number_restraints 0
_refine_ls_restrained_S_all 0.924
_refine_ls_R_factor_all 0.0956
_refine_ls_R_factor_gt 0.0407
_refine_ls_shift/su_max 0.028
_refine_ls_shift/su_mean 0.003
_refine_ls_structure_factor_coef Fsqd
_refine_ls_weighting_details 'w=1/[\s^2^(Fo^2^)+(0.0292P)^2^] where P=(Fo^2^+2Fc^2^)/3'
_refine_ls_weighting_scheme calc
_refine_ls_wR_factor_gt 0.0693
_refine_ls_wR_factor_ref 0.0847
_reflns_Friedel_coverage 0.748
_reflns_Friedel_fraction_full 0.995
_reflns_Friedel_fraction_max 0.996
_reflns_number_gt 5153
_reflns_number_total 8214
_reflns_threshold_expression 'I > 2\s(I)'
_cod_data_source_file d2ce00019a2.cif
_cod_data_source_block shelx
_cod_database_code 7244418
_shelx_shelxl_version_number 2018/3
_shelx_space_group_comment
;
The symmetry employed for this shelxl refinement is uniquely defined
by the following loop, which should always be used as a source of
symmetry information in preference to the above space-group names.
They are only intended as comments.
;

loop_
_space_group_symop_operation_xyz
'x, y, z'
'x+1/2, -y+1/2, -z'
'-x, y+1/2, -z+1/2'
'-x+1/2, -y, z+1/2'

loop_
_atom_site_label
_atom_site_type_symbol
_atom_site_fract_x
_atom_site_fract_y
_atom_site_fract_z
_atom_site_U_iso_or_equiv
_atom_site_adp_type
_atom_site_occupancy
_atom_site_site_symmetry_order
_atom_site_calc_flag
_atom_site_refinement_flags_posn
_atom_site_refinement_flags_adp
_atom_site_refinement_flags_occupancy
_atom_site_disorder_assembly
_atom_site_disorder_group
Br1 Br -0.38400(10) 0.79330(2) 0.37694(2) 0.01883(8) Uani 1 1 d . . . . .
Br2 Br 0.11337(10) 0.46193(2) 0.45559(2) 0.02058(8) Uani 1 1 d . . . . .
N1 N 0.2739(7) 0.55219(16) 0.32939(15) 0.0139(6) Uani 1 1 d . . . . .
N2 N 0.0628(7) 0.69442(15) 0.29491(15) 0.0153(6) Uani 1 1 d . . . . .
C1 C -0.2194(9) 0.5947(2) 0.47545(19) 0.0195(8) Uani 1 1 d . . . . .
H1 H -0.283377 0.572758 0.516995 0.023 Uiso 1 1 calc R U . . .
C2 C -0.0267(8) 0.55755(19) 0.43296(19) 0.0155(7) Uani 1 1 d . . . . .
C3 C 0.0775(8) 0.58919(17) 0.37039(17) 0.0149(6) Uani 1 1 d . . . . .
C4 C 0.3653(9) 0.58542(17) 0.27257(16) 0.0133(6) Uani 1 1 d . . . . .
C5 C 0.5779(8) 0.54628(18) 0.22730(17) 0.0145(6) Uani 1 1 d . . . . .
C6 C 0.6817(8) 0.58065(18) 0.16712(17) 0.0145(7) Uani 1 1 d . . . . .
C7 C 0.5754(8) 0.65528(18) 0.14935(17) 0.0149(7) Uani 1 1 d . . . . .
C8 C 0.6753(9) 0.6914(2) 0.09026(18) 0.0183(7) Uani 1 1 d . . . . .
H10 H 0.808101 0.666381 0.059200 0.022 Uiso 1 1 calc R U . . .
C9 C 0.5840(10) 0.76259(19) 0.07648(18) 0.0192(7) Uani 1 1 d . . . . .
H2 H 0.654490 0.785902 0.036109 0.023 Uiso 1 1 calc R U . . .
C10 C -0.3262(9) 0.6661(2) 0.45820(19) 0.0192(7) Uani 1 1 d . . . . .
H3 H -0.461354 0.691742 0.488301 0.023 Uiso 1 1 calc R U . . .
C11 C -0.2362(8) 0.69819(19) 0.39870(19) 0.0161(7) Uani 1 1 d . . . . .
C12 C -0.0320(8) 0.66128(19) 0.35319(18) 0.0154(7) Uani 1 1 d . . . . .
C13 C 0.8905(9) 0.54149(18) 0.12514(17) 0.0172(6) Uani 1 1 d . . . . .
H7 H 0.963789 0.563393 0.084324 0.021 Uiso 1 1 calc R U . . .
C14 C 0.9902(8) 0.4717(2) 0.14246(18) 0.0179(7) Uani 1 1 d . . . . .
H4 H 1.133586 0.446526 0.113821 0.021 Uiso 1 1 calc R U . . .
C15 C 0.8828(10) 0.43801(18) 0.20140(17) 0.0184(6) Uani 1 1 d . . . . .
H5 H 0.949283 0.389669 0.212614 0.022 Uiso 1 1 calc R U . . .
C16 C 0.6798(9) 0.47515(19) 0.24331(18) 0.0172(7) Uani 1 1 d . . . . .
H6 H 0.607389 0.452244 0.283725 0.021 Uiso 1 1 calc R U . . .
C17 C 0.3906(11) 0.80053(18) 0.12091(17) 0.0199(6) Uani 1 1 d . . . . .
H8 H 0.332531 0.849932 0.111590 0.024 Uiso 1 1 calc R U . . .
C18 C 0.2830(9) 0.7659(2) 0.1788(2) 0.0196(7) Uani 1 1 d . . . . .
H9 H 0.145796 0.791295 0.208670 0.023 Uiso 1 1 calc R U . . .
C19 C 0.3740(9) 0.69384(17) 0.19389(16) 0.0149(6) Uani 1 1 d . . . . .
C20 C 0.2609(8) 0.65798(19) 0.25594(18) 0.0145(7) Uani 1 1 d . . . . .

loop_
_atom_site_aniso_label
_atom_site_aniso_U_11
_atom_site_aniso_U_22
_atom_site_aniso_U_33
_atom_site_aniso_U_23
_atom_site_aniso_U_13
_atom_site_aniso_U_12
Br1 0.01943(15) 0.01486(14) 0.02221(17) -0.00294(13) 0.00250(18) -0.00059(16)
Br2 0.02396(16) 0.01869(16) 0.01908(16) 0.00448(13) -0.00064(19) -0.00149(18)
N1 0.0148(12) 0.0165(14) 0.0103(13) 0.0010(11) -0.0019(11) -0.0025(11)
N2 0.0149(13) 0.0172(13) 0.0137(13) -0.0029(11) -0.0012(11) -0.0019(11)
C1 0.0224(17) 0.0209(17) 0.0152(17) 0.0013(14) 0.0006(14) -0.0056(14)
C2 0.0169(14) 0.0148(15) 0.0147(16) 0.0016(12) -0.0009(13) -0.0035(13)
C3 0.0156(16) 0.0149(14) 0.0141(15) -0.0016(12) -0.0028(15) -0.0025(13)
C4 0.0139(13) 0.0140(13) 0.0119(13) 0.0000(10) -0.0022(15) -0.0018(15)
C5 0.0155(15) 0.0147(14) 0.0134(14) -0.0009(11) -0.0033(13) -0.0009(14)
C6 0.0165(16) 0.0151(15) 0.0120(15) -0.0017(12) -0.0025(13) -0.0010(13)
C7 0.0160(16) 0.0156(14) 0.0131(14) -0.0003(11) -0.0031(14) -0.0019(13)
C8 0.0205(17) 0.0218(17) 0.0126(15) 0.0000(12) 0.0033(14) -0.0009(14)
C9 0.0242(18) 0.0191(15) 0.0142(15) 0.0039(12) -0.0025(16) -0.0001(16)
C10 0.0198(17) 0.0208(16) 0.0170(16) -0.0052(14) 0.0016(16) -0.0022(14)
C11 0.0157(14) 0.0130(15) 0.0197(17) -0.0009(13) -0.0031(13) -0.0028(13)
C12 0.0148(14) 0.0152(15) 0.0161(16) 0.0003(13) -0.0049(13) -0.0024(13)
C13 0.0183(13) 0.0189(14) 0.0145(13) -0.0004(13) -0.0019(17) -0.0025(17)
C14 0.0185(15) 0.0184(16) 0.0168(17) -0.0040(13) -0.0016(14) 0.0011(14)
C15 0.0190(14) 0.0164(14) 0.0198(16) -0.0005(12) -0.0048(18) 0.0006(17)
C16 0.0214(18) 0.0149(15) 0.0153(16) 0.0018(12) -0.0034(14) -0.0010(14)
C17 0.0261(16) 0.0156(14) 0.0180(15) 0.0039(13) 0.0008(19) 0.0016(18)
C18 0.0234(17) 0.0167(16) 0.0187(18) -0.0012(14) 0.0003(15) 0.0025(14)
C19 0.0156(13) 0.0157(14) 0.0134(14) 0.0006(11) -0.0044(15) -0.0007(15)
C20 0.0150(15) 0.0159(16) 0.0125(15) 0.0012(12) -0.0026(13) -0.0024(13)

loop_
_atom_type_symbol
_atom_type_description
_atom_type_scat_dispersion_real
_atom_type_scat_dispersion_imag
_atom_type_scat_source
C C 0.0033 0.0016 'International Tables Vol C Tables 4.2.6.8 and 6.1.1.4'
H H 0.0000 0.0000 'International Tables Vol C Tables 4.2.6.8 and 6.1.1.4'
N N 0.0061 0.0033 'International Tables Vol C Tables 4.2.6.8 and 6.1.1.4'
Br Br -0.2901 2.4595 'International Tables Vol C Tables 4.2.6.8 and 6.1.1.4'

loop_
_geom_angle_atom_site_label_1
_geom_angle_atom_site_label_2
_geom_angle_atom_site_label_3
_geom_angle
_geom_angle_site_symmetry_1
_geom_angle_site_symmetry_3
_geom_angle_publ_flag
C4 N1 C3 117.4(3) . . ?
C20 N2 C12 117.3(3) . . ?
C2 C1 C10 120.3(4) . . ?
C2 C1 H1 119.9 . . ?
C10 C1 H1 119.9 . . ?
C1 C2 C3 121.4(3) . . ?
C1 C2 Br2 120.3(3) . . ?
C3 C2 Br2 118.3(3) . . ?
N1 C3 C12 121.3(3) . . ?
N1 C3 C2 120.6(3) . . ?
C12 C3 C2 118.1(3) . . ?
N1 C4 C20 121.4(3) . . ?
N1 C4 C5 118.4(3) . . ?
C20 C4 C5 120.3(3) . . ?
C16 C5 C6 120.0(3) . . ?
C16 C5 C4 120.4(3) . . ?
C6 C5 C4 119.5(3) . . ?
C5 C6 C13 117.9(3) . . ?
C5 C6 C7 120.7(3) . . ?
C13 C6 C7 121.4(3) . . ?
C8 C7 C19 117.8(3) . . ?
C8 C7 C6 122.3(3) . . ?
C19 C7 C6 119.8(3) . . ?
C9 C8 C7 121.1(3) . . ?
C9 C8 H10 119.4 . . ?
C7 C8 H10 119.4 . . ?
C8 C9 C17 120.7(3) . . ?
C8 C9 H2 119.6 . . ?
C17 C9 H2 119.6 . . ?
C11 C10 C1 120.5(3) . . ?
C11 C10 H3 119.7 . . ?
C1 C10 H3 119.7 . . ?
C10 C11 C12 120.8(3) . . ?
C10 C11 Br1 119.5(3) . . ?
C12 C11 Br1 119.6(3) . . ?
N2 C12 C11 120.5(3) . . ?
N2 C12 C3 120.6(3) . . ?
C11 C12 C3 118.9(3) . . ?
C14 C13 C6 121.0(3) . . ?
C14 C13 H7 119.5 . . ?
C6 C13 H7 119.5 . . ?
C13 C14 C15 120.6(3) . . ?
C13 C14 H4 119.7 . . ?
C15 C14 H4 119.7 . . ?
C16 C15 C14 119.5(3) . . ?
C16 C15 H5 120.2 . . ?
C14 C15 H5 120.2 . . ?
C15 C16 C5 121.0(3) . . ?
C15 C16 H6 119.5 . . ?
C5 C16 H6 119.5 . . ?
C18 C17 C9 119.5(3) . . ?
C18 C17 H8 120.3 . . ?
C9 C17 H8 120.3 . . ?
C17 C18 C19 120.7(4) . . ?
C17 C18 H9 119.7 . . ?
C19 C18 H9 119.7 . . ?
C18 C19 C7 120.1(3) . . ?
C18 C19 C20 120.2(3) . . ?
C7 C19 C20 119.8(3) . . ?
N2 C20 C4 122.0(3) . . ?
N2 C20 C19 118.2(3) . . ?
C4 C20 C19 119.9(3) . . ?

loop_
_geom_bond_atom_site_label_1
_geom_bond_atom_site_label_2
_geom_bond_distance
_geom_bond_site_symmetry_2
_geom_bond_publ_flag
Br1 C11 1.890(4) . ?
Br2 C2 1.893(3) . ?
N1 C4 1.330(4) . ?
N1 C3 1.345(4) . ?
N2 C20 1.320(5) . ?
N2 C12 1.358(5) . ?
C1 C2 1.353(5) . ?
C1 C10 1.418(5) . ?
C1 H1 0.9500 . ?
C2 C3 1.431(5) . ?
C3 C12 1.433(5) . ?
C4 C20 1.431(5) . ?
C4 C5 1.458(5) . ?
C5 C16 1.401(5) . ?
C5 C6 1.411(5) . ?
C6 C13 1.409(5) . ?
C6 C7 1.474(5) . ?
C7 C8 1.403(5) . ?
C7 C19 1.414(5) . ?
C8 C9 1.379(5) . ?
C8 H10 0.9500 . ?
C9 C17 1.387(5) . ?
C9 H2 0.9500 . ?
C10 C11 1.365(5) . ?
C10 H3 0.9500 . ?
C11 C12 1.419(5) . ?
C13 C14 1.381(5) . ?
C13 H7 0.9500 . ?
C14 C15 1.391(5) . ?
C14 H4 0.9500 . ?
C15 C16 1.374(5) . ?
C15 H5 0.9500 . ?
C16 H6 0.9500 . ?
C17 C18 1.381(5) . ?
C17 H8 0.9500 . ?
C18 C19 1.399(5) . ?
C18 H9 0.9500 . ?
C19 C20 1.467(5) . ?

loop_
_geom_torsion_atom_site_label_1
_geom_torsion_atom_site_label_2
_geom_torsion_atom_site_label_3
_geom_torsion_atom_site_label_4
_geom_torsion
_geom_torsion_site_symmetry_1
_geom_torsion_site_symmetry_2
_geom_torsion_site_symmetry_3
_geom_torsion_site_symmetry_4
_geom_torsion_publ_flag
C10 C1 C2 C3 0.8(6) . . . . ?
C10 C1 C2 Br2 -179.5(3) . . . . ?
C4 N1 C3 C12 0.7(5) . . . . ?
C4 N1 C3 C2 -178.9(3) . . . . ?
C1 C2 C3 N1 178.6(3) . . . . ?
Br2 C2 C3 N1 -1.1(4) . . . . ?
C1 C2 C3 C12 -1.0(5) . . . . ?
Br2 C2 C3 C12 179.3(2) . . . . ?
C3 N1 C4 C20 0.5(5) . . . . ?
C3 N1 C4 C5 -179.9(3) . . . . ?
N1 C4 C5 C16 0.6(5) . . . . ?
C20 C4 C5 C16 -179.8(3) . . . . ?
N1 C4 C5 C6 -179.2(3) . . . . ?
C20 C4 C5 C6 0.4(5) . . . . ?
C16 C5 C6 C13 -0.7(5) . . . . ?
C4 C5 C6 C13 179.1(3) . . . . ?
C16 C5 C6 C7 179.6(3) . . . . ?
C4 C5 C6 C7 -0.5(5) . . . . ?
C5 C6 C7 C8 179.5(3) . . . . ?
C13 C6 C7 C8 -0.1(5) . . . . ?
C5 C6 C7 C19 1.7(5) . . . . ?
C13 C6 C7 C19 -177.9(3) . . . . ?
C19 C7 C8 C9 1.0(5) . . . . ?
C6 C7 C8 C9 -176.8(3) . . . . ?
C7 C8 C9 C17 0.1(6) . . . . ?
C2 C1 C10 C11 0.0(6) . . . . ?
C1 C10 C11 C12 -0.6(5) . . . . ?
C1 C10 C11 Br1 179.7(3) . . . . ?
C20 N2 C12 C11 177.8(3) . . . . ?
C20 N2 C12 C3 -0.9(5) . . . . ?
C10 C11 C12 N2 -178.3(3) . . . . ?
Br1 C11 C12 N2 1.4(4) . . . . ?
C10 C11 C12 C3 0.4(5) . . . . ?
Br1 C11 C12 C3 -179.9(2) . . . . ?
N1 C3 C12 N2 -0.6(5) . . . . ?
C2 C3 C12 N2 179.0(3) . . . . ?
N1 C3 C12 C11 -179.3(3) . . . . ?
C2 C3 C12 C11 0.3(5) . . . . ?
C5 C6 C13 C14 0.0(5) . . . . ?
C7 C6 C13 C14 179.6(3) . . . . ?
C6 C13 C14 C15 1.0(6) . . . . ?
C13 C14 C15 C16 -1.1(6) . . . . ?
C14 C15 C16 C5 0.4(6) . . . . ?
C6 C5 C16 C15 0.5(5) . . . . ?
C4 C5 C16 C15 -179.3(3) . . . . ?
C8 C9 C17 C18 -1.4(6) . . . . ?
C9 C17 C18 C19 1.7(6) . . . . ?
C17 C18 C19 C7 -0.7(6) . . . . ?
C17 C18 C19 C20 179.3(4) . . . . ?
C8 C7 C19 C18 -0.6(5) . . . . ?
C6 C7 C19 C18 177.2(3) . . . . ?
C8 C7 C19 C20 179.4(3) . . . . ?
C6 C7 C19 C20 -2.8(5) . . . . ?
C12 N2 C20 C4 2.1(5) . . . . ?
C12 N2 C20 C19 -178.1(3) . . . . ?
N1 C4 C20 N2 -2.0(5) . . . . ?
C5 C4 C20 N2 178.4(3) . . . . ?
N1 C4 C20 C19 178.1(3) . . . . ?
C5 C4 C20 C19 -1.4(5) . . . . ?
C18 C19 C20 N2 2.8(5) . . . . ?
C7 C19 C20 N2 -177.2(3) . . . . ?
C18 C19 C20 C4 -177.3(3) . . . . ?
C7 C19 C20 C4 2.7(5) . . . . ?
